data_4078553
loop_
_publ_author_name
'Bates, Joshua I.'
'Gates, Derek P.'

_publ_section_title
;
 4-Phosphino-Substituted N-Heterocyclic Carbenes (NHCs) from the Abnormal
 Reaction of NHCs with Phosphaalkenes
;
_journal_issue 12
_journal_name_full Organometallics
_journal_page_first 4529
_journal_paper_doi 10.1021/om3003174
_journal_volume 31
_journal_year 2012
_chemical_formula_moiety 'C45 H43 F2 N2 P, 0.5(C4 H8 O)'
_chemical_formula_sum 'C45 H47 F2 N2 O0.5 P'
_chemical_formula_weight 692.82
_chemical_name_systematic
;
 ?
;
_space_group_IT_number 15
_symmetry_cell_setting monoclinic
_symmetry_space_group_name_Hall '-C 2yc'
_symmetry_space_group_name_H-M 'C 1 2/c 1'
_atom_sites_solution_hydrogens geom
_atom_sites_solution_primary direct
_atom_sites_solution_secondary difmap
_audit_creation_method SHELXL-97
_cell_angle_alpha 90.00
_cell_angle_beta 118.977(2)
_cell_angle_gamma 90.00
_cell_formula_units_Z 8
_cell_length_a 28.9422(19)
_cell_length_b 15.8054(11)
_cell_length_c 19.7371(13)
_cell_measurement_reflns_used 9340
_cell_measurement_temperature 173(2)
_cell_measurement_theta_max 27.9
_cell_measurement_theta_min 2.4
_cell_volume 7898.3(9)
_computing_structure_refinement 'SHELXL-97 (Sheldrick, 1997)'
_diffrn_ambient_temperature 173(2)
_diffrn_measured_fraction_theta_full 0.992
_diffrn_measured_fraction_theta_max 0.992
_diffrn_measurement_device_type 'Bruker X8 APEX 2'
_diffrn_measurement_method 'area detector'
_diffrn_radiation_monochromator graphite
_diffrn_radiation_source 'fine-focus sealed tube'
_diffrn_radiation_type MoK\a
_diffrn_radiation_wavelength 0.71069
_diffrn_reflns_av_R_equivalents 0.1000
_diffrn_reflns_av_sigmaI/netI 0.1324
_diffrn_reflns_limit_h_max 38
_diffrn_reflns_limit_h_min -35
_diffrn_reflns_limit_k_max 20
_diffrn_reflns_limit_k_min -20
_diffrn_reflns_limit_l_max 25
_diffrn_reflns_limit_l_min -25
_diffrn_reflns_number 44723
_diffrn_reflns_theta_full 27.87
_diffrn_reflns_theta_max 27.87
_diffrn_reflns_theta_min 2.36
_exptl_absorpt_coefficient_mu 0.113
_exptl_absorpt_correction_T_max 0.989
_exptl_absorpt_correction_T_min 0.751
_exptl_absorpt_correction_type multi-scan
_exptl_crystal_colour colourless
_exptl_crystal_density_diffrn 1.165
_exptl_crystal_density_method 'not measured'
_exptl_crystal_description plate
_exptl_crystal_F_000 2944
_exptl_crystal_size_max 0.5
_exptl_crystal_size_mid 0.4
_exptl_crystal_size_min 0.1
_refine_diff_density_max 0.275
_refine_diff_density_min -0.317
_refine_diff_density_rms 0.044
_refine_ls_extinction_method none
_refine_ls_goodness_of_fit_ref 0.972
_refine_ls_hydrogen_treatment mixed
_refine_ls_matrix_type full
_refine_ls_number_parameters 473
_refine_ls_number_reflns 9340
_refine_ls_number_restraints 0
_refine_ls_restrained_S_all 0.972
_refine_ls_R_factor_all 0.1793
_refine_ls_R_factor_gt 0.0644
_refine_ls_shift/su_max 0.000
_refine_ls_shift/su_mean 0.000
_refine_ls_structure_factor_coef Fsqd
_refine_ls_weighting_details 'calc w=1/[\s^2^(Fo^2^)+(0.0623P)^2^+0.0000P] where P=(Fo^2^+2Fc^2^)/3'
_refine_ls_weighting_scheme calc
_refine_ls_wR_factor_gt 0.1222
_refine_ls_wR_factor_ref 0.1561
_reflns_number_gt 4066
_reflns_number_total 9340
_reflns_threshold_expression >2sigma(I)
_cod_data_source_file om3003174_si_001.cif
_cod_data_source_block dg122_0m_Compound_1c
_cod_original_sg_symbol_H-M 'C 2/c'
_cod_original_formula_sum 'C45 H47 F2 N2 O0.50 P'
_cod_database_code 4078553

loop_
_symmetry_equiv_pos_as_xyz
'x, y, z'
'-x, y, -z+1/2'
'x+1/2, y+1/2, z'
'-x+1/2, y+1/2, -z+1/2'
'-x, -y, -z'
'x, -y, z-1/2'
'-x+1/2, -y+1/2, -z'
'x+1/2, -y+1/2, z-1/2'

loop_
_atom_site_label
_atom_site_type_symbol
_atom_site_fract_x
_atom_site_fract_y
_atom_site_fract_z
_atom_site_U_iso_or_equiv
_atom_site_adp_type
_atom_site_occupancy
_atom_site_symmetry_multiplicity
_atom_site_calc_flag
_atom_site_refinement_flags
C1 C 0.23042(10) 0.03235(18) 0.10980(15) 0.0363(7) Uani 1 1 d .
C2 C 0.26830(11) 0.26548(18) 0.31339(15) 0.0399(7) Uani 1 1 d .
C3 C 0.23807(10) 0.16491(17) 0.21524(15) 0.0361(7) Uani 1 1 d .
C4 C 0.27918(11) 0.1312(2) 0.27885(15) 0.0381(7) Uani 1 1 d .
C5 C 0.13412(10) 0.10609(16) 0.10048(15) 0.0361(7) Uani 1 1 d .
C6 C 0.33954(10) 0.18045(17) 0.41435(15) 0.0360(7) Uani 1 1 d .
C7 C 0.19246(11) 0.30530(17) 0.18914(15) 0.0370(7) Uani 1 1 d .
C8 C 0.12375(11) 0.04704(18) 0.14553(15) 0.0404(7) Uani 1 1 d .
C9 C 0.16594(12) -0.00659(19) 0.20835(16) 0.0522(8) Uani 1 1 d .
H9A H 0.1522 -0.0309 0.2407 0.078 Uiso 1 1 calc R
H9B H 0.1968 0.0286 0.2404 0.078 Uiso 1 1 calc R
H9C H 0.1762 -0.0523 0.1847 0.078 Uiso 1 1 calc R
C10 C 0.07256(12) 0.03645(19) 0.13250(17) 0.0482(8) Uani 1 1 d .
H10 H 0.0662 -0.0034 0.1631 0.058 Uiso 1 1 calc R
C11 C 0.03023(12) 0.0819(2) 0.07647(19) 0.0508(8) Uani 1 1 d .
C12 C -0.02477(13) 0.0715(2) 0.0654(2) 0.0737(11) Uani 1 1 d .
H12A H -0.0273 0.1004 0.1074 0.111 Uiso 1 1 calc R
H12B H -0.0324 0.0111 0.0661 0.111 Uiso 1 1 calc R
H12C H -0.0504 0.0960 0.0156 0.111 Uiso 1 1 calc R
C13 C 0.04067(11) 0.13713(19) 0.03158(17) 0.0489(8) Uani 1 1 d .
H13 H 0.0120 0.1673 -0.0083 0.059 Uiso 1 1 calc R
C14 C 0.09104(11) 0.15067(17) 0.04195(16) 0.0417(7) Uani 1 1 d .
C15 C 0.09724(12) 0.21412(19) -0.01041(17) 0.0537(8) Uani 1 1 d .
H15A H 0.1244 0.2556 0.0211 0.081 Uiso 1 1 calc R
H15B H 0.0636 0.2432 -0.0419 0.081 Uiso 1 1 calc R
H15C H 0.1078 0.1847 -0.0444 0.081 Uiso 1 1 calc R
C16 C 0.28689(11) 0.04583(18) 0.12687(15) 0.0389(7) Uani 1 1 d .
C17 C 0.30058(12) 0.1052(2) 0.08752(18) 0.0536(8) Uani 1 1 d .
H17 H 0.2740 0.1395 0.0486 0.064 Uiso 1 1 calc R
C18 C 0.35301(14) 0.1148(2) 0.1047(2) 0.0662(10) Uani 1 1 d .
H18 H 0.3623 0.1545 0.0772 0.079 Uiso 1 1 calc R
C19 C 0.39091(13) 0.0659(3) 0.1620(2) 0.0648(10) Uani 1 1 d .
C20 C 0.37952(13) 0.0085(2) 0.20255(19) 0.0604(9) Uani 1 1 d .
H20 H 0.4066 -0.0240 0.2425 0.072 Uiso 1 1 calc R
C21 C 0.32722(11) -0.00137(19) 0.18415(16) 0.0473(8) Uani 1 1 d .
H21 H 0.3187 -0.0420 0.2118 0.057 Uiso 1 1 calc R
C22 C 0.19482(10) -0.00695(17) 0.03078(15) 0.0345(6) Uani 1 1 d .
C23 C 0.17524(11) 0.04025(19) -0.03743(15) 0.0432(7) Uani 1 1 d .
H23 H 0.1853 0.0979 -0.0350 0.052 Uiso 1 1 calc R
C24 C 0.14148(12) 0.0044(2) -0.10843(17) 0.0514(8) Uani 1 1 d .
H24 H 0.1278 0.0367 -0.1547 0.062 Uiso 1 1 calc R
C25 C 0.12845(11) -0.0792(2) -0.10994(18) 0.0495(8) Uani 1 1 d .
C26 C 0.14701(11) -0.1277(2) -0.04540(19) 0.0496(8) Uani 1 1 d .
H26 H 0.1372 -0.1855 -0.0488 0.060 Uiso 1 1 calc R
C27 C 0.18055(11) -0.09128(18) 0.02577(17) 0.0419(7) Uani 1 1 d .
H27 H 0.1938 -0.1245 0.0715 0.050 Uiso 1 1 calc R
C28 C 0.32737(11) 0.14726(18) 0.46930(16) 0.0413(7) Uani 1 1 d .
C29 C 0.27176(12) 0.1241(2) 0.44883(18) 0.0634(10) Uani 1 1 d .
H29A H 0.2500 0.1754 0.4350 0.095 Uiso 1 1 calc R
H29B H 0.2717 0.0969 0.4934 0.095 Uiso 1 1 calc R
H29C H 0.2573 0.0850 0.4048 0.095 Uiso 1 1 calc R
C30 C 0.36859(11) 0.13896(18) 0.54458(16) 0.0460(7) Uani 1 1 d .
H30 H 0.3613 0.1162 0.5830 0.055 Uiso 1 1 calc R
C31 C 0.41954(11) 0.16238(18) 0.56563(16) 0.0447(8) Uani 1 1 d .
C32 C 0.46360(12) 0.1544(2) 0.64861(17) 0.0680(10) Uani 1 1 d .
H32A H 0.4489 0.1596 0.6839 0.102 Uiso 1 1 calc R
H32B H 0.4897 0.1992 0.6596 0.102 Uiso 1 1 calc R
H32C H 0.4807 0.0991 0.6559 0.102 Uiso 1 1 calc R
C33 C 0.42980(11) 0.19413(18) 0.50877(16) 0.0456(8) Uani 1 1 d .
H33 H 0.4649 0.2102 0.5223 0.055 Uiso 1 1 calc R
C34 C 0.39016(11) 0.20306(18) 0.43260(16) 0.0424(7) Uani 1 1 d .
C35 C 0.40162(12) 0.2395(2) 0.37116(18) 0.0684(10) Uani 1 1 d .
H35A H 0.3841 0.2051 0.3241 0.103 Uiso 1 1 calc R
H35B H 0.4398 0.2393 0.3903 0.103 Uiso 1 1 calc R
H35C H 0.3884 0.2977 0.3594 0.103 Uiso 1 1 calc R
C36 C 0.20213(11) 0.35896(18) 0.14125(16) 0.0421(7) Uani 1 1 d .
C37 C 0.25265(12) 0.3548(2) 0.13815(17) 0.0541(8) Uani 1 1 d .
H37A H 0.2823 0.3493 0.1908 0.081 Uiso 1 1 calc R
H37B H 0.2568 0.4066 0.1143 0.081 Uiso 1 1 calc R
H37C H 0.2519 0.3057 0.1073 0.081 Uiso 1 1 calc R
C38 C 0.16220(14) 0.41513(19) 0.09456(18) 0.0566(9) Uani 1 1 d .
H38 H 0.1682 0.4534 0.0626 0.068 Uiso 1 1 calc R
C39 C 0.11424(13) 0.4167(2) 0.09341(19) 0.0611(10) Uani 1 1 d .
C40 C 0.07030(15) 0.4747(2) 0.0384(2) 0.1042(15) Uani 1 1 d .
H40A H 0.0396 0.4407 0.0035 0.156 Uiso 1 1 calc R
H40B H 0.0825 0.5075 0.0079 0.156 Uiso 1 1 calc R
H40C H 0.0605 0.5133 0.0681 0.156 Uiso 1 1 calc R
C41 C 0.10646(12) 0.36217(19) 0.14165(18) 0.0529(8) Uani 1 1 d .
H41 H 0.0733 0.3626 0.1407 0.064 Uiso 1 1 calc R
C42 C 0.14534(11) 0.30685(17) 0.19133(17) 0.0433(7) Uani 1 1 d .
C43 C 0.13618(13) 0.25050(19) 0.24551(19) 0.0560(9) Uani 1 1 d .
H43A H 0.1398 0.1911 0.2345 0.084 Uiso 1 1 calc R
H43B H 0.1006 0.2602 0.2380 0.084 Uiso 1 1 calc R
H43C H 0.1623 0.2636 0.2992 0.084 Uiso 1 1 calc R
N1 N 0.29697(8) 0.19231(14) 0.33674(12) 0.0372(6) Uani 1 1 d .
N2 N 0.23280(8) 0.24669(13) 0.23833(12) 0.0350(5) Uani 1 1 d .
F1 F 0.44195(8) 0.07638(14) 0.17722(14) 0.0981(7) Uani 1 1 d .
F2 F 0.09413(7) -0.11455(13) -0.18013(10) 0.0756(6) Uani 1 1 d .
P1 P 0.19957(3) 0.13465(5) 0.11380(4) 0.0356(2) Uani 1 1 d .
C44 C 0.0339(2) 0.8609(3) 0.2321(3) 0.1071(15) Uani 1 1 d .
H44A H 0.0256 0.8693 0.1776 0.129 Uiso 1 1 calc R
H44B H 0.0715 0.8750 0.2667 0.129 Uiso 1 1 calc R
O1 O 0.0000 0.9112(5) 0.2500 0.259(4) Uani 1 2 d S
C45 C 0.0225(3) 0.7769(4) 0.2446(4) 0.197(4) Uani 1 1 d .
H45A H 0.0157 0.7412 0.1996 0.237 Uiso 1 1 calc R
H45B H 0.0532 0.7531 0.2910 0.237 Uiso 1 1 calc R
H2 H 0.2955(9) 0.0779(15) 0.2878(13) 0.030(7) Uiso 1 1 d .
H1 H 0.2327(9) -0.0093(15) 0.1475(13) 0.034(7) Uiso 1 1 d .

loop_
_atom_site_aniso_label
_atom_site_aniso_U_11
_atom_site_aniso_U_22
_atom_site_aniso_U_33
_atom_site_aniso_U_23
_atom_site_aniso_U_13
_atom_site_aniso_U_12
C1 0.0445(17) 0.0359(17) 0.0289(15) 0.0034(13) 0.0182(13) 0.0010(13)
C2 0.0433(17) 0.0425(19) 0.0318(16) -0.0011(14) 0.0165(14) -0.0028(14)
C3 0.0412(17) 0.0347(17) 0.0337(16) -0.0026(13) 0.0190(14) -0.0013(13)
C4 0.0444(17) 0.0357(17) 0.0332(16) -0.0002(15) 0.0181(13) 0.0038(15)
C5 0.0410(17) 0.0322(16) 0.0345(16) -0.0015(13) 0.0178(13) 0.0012(12)
C6 0.0347(16) 0.0389(17) 0.0284(15) -0.0018(13) 0.0107(13) 0.0003(12)
C7 0.0436(17) 0.0305(16) 0.0343(16) -0.0048(13) 0.0169(13) -0.0034(13)
C8 0.0449(18) 0.0384(17) 0.0406(17) -0.0005(14) 0.0230(14) 0.0017(13)
C9 0.061(2) 0.052(2) 0.0532(19) 0.0151(16) 0.0351(17) 0.0035(16)
C10 0.052(2) 0.0458(19) 0.055(2) -0.0011(16) 0.0328(16) -0.0048(16)
C11 0.0448(19) 0.049(2) 0.063(2) -0.0129(17) 0.0293(17) -0.0033(15)
C12 0.051(2) 0.073(3) 0.104(3) -0.008(2) 0.042(2) -0.0009(18)
C13 0.0407(18) 0.0446(19) 0.0513(19) -0.0039(16) 0.0143(15) 0.0058(15)
C14 0.0481(18) 0.0339(17) 0.0396(17) -0.0042(14) 0.0186(14) 0.0008(13)
C15 0.056(2) 0.047(2) 0.0458(19) 0.0101(16) 0.0149(15) 0.0055(15)
C16 0.0421(17) 0.0401(18) 0.0372(16) -0.0096(14) 0.0215(14) -0.0038(14)
C17 0.053(2) 0.060(2) 0.051(2) -0.0006(16) 0.0283(17) -0.0091(16)
C18 0.065(2) 0.070(3) 0.074(2) -0.012(2) 0.042(2) -0.024(2)
C19 0.035(2) 0.080(3) 0.073(3) -0.025(2) 0.0215(19) -0.0108(19)
C20 0.049(2) 0.068(2) 0.060(2) -0.0073(19) 0.0231(18) 0.0041(17)
C21 0.048(2) 0.0469(19) 0.0486(19) -0.0025(15) 0.0249(15) 0.0043(15)
C22 0.0401(16) 0.0345(17) 0.0351(16) -0.0020(13) 0.0231(13) -0.0012(12)
C23 0.0508(19) 0.0425(18) 0.0385(17) -0.0030(14) 0.0234(15) -0.0042(14)
C24 0.057(2) 0.062(2) 0.0379(18) -0.0027(16) 0.0251(16) 0.0002(17)
C25 0.0451(19) 0.063(2) 0.0418(19) -0.0226(17) 0.0225(16) -0.0097(16)
C26 0.0512(19) 0.0411(19) 0.068(2) -0.0140(18) 0.0375(17) -0.0106(15)
C27 0.0427(17) 0.0386(18) 0.0499(19) 0.0004(15) 0.0267(15) -0.0011(13)
C28 0.0409(17) 0.0432(18) 0.0380(17) 0.0028(14) 0.0177(14) 0.0005(13)
C29 0.050(2) 0.084(3) 0.056(2) 0.0136(19) 0.0259(17) -0.0060(18)
C30 0.0506(19) 0.0500(19) 0.0400(17) 0.0056(15) 0.0239(15) 0.0015(15)
C31 0.0479(19) 0.0466(19) 0.0317(16) 0.0020(14) 0.0130(14) 0.0049(14)
C32 0.057(2) 0.091(3) 0.0386(19) 0.0088(18) 0.0098(16) 0.0050(19)
C33 0.0404(17) 0.0454(19) 0.0452(19) -0.0018(15) 0.0161(15) -0.0044(14)
C34 0.0420(18) 0.0482(19) 0.0373(17) -0.0023(14) 0.0195(14) -0.0030(14)
C35 0.053(2) 0.105(3) 0.050(2) 0.0082(19) 0.0278(17) -0.0112(19)
C36 0.0484(18) 0.0337(17) 0.0362(16) -0.0019(14) 0.0141(14) -0.0074(14)
C37 0.064(2) 0.049(2) 0.0511(19) -0.0032(16) 0.0298(16) -0.0179(16)
C38 0.071(2) 0.0359(19) 0.050(2) 0.0069(15) 0.0195(18) -0.0120(17)
C39 0.058(2) 0.037(2) 0.068(2) 0.0106(17) 0.0147(19) 0.0056(16)
C40 0.083(3) 0.068(3) 0.124(4) 0.040(3) 0.021(3) 0.023(2)
C41 0.0463(19) 0.0399(19) 0.068(2) -0.0016(17) 0.0238(17) 0.0023(15)
C42 0.0480(19) 0.0327(17) 0.0481(18) -0.0037(14) 0.0225(15) -0.0022(14)
C43 0.065(2) 0.051(2) 0.064(2) 0.0048(17) 0.0417(18) 0.0031(17)
N1 0.0372(13) 0.0393(14) 0.0301(13) -0.0033(11) 0.0123(11) -0.0014(11)
N2 0.0400(13) 0.0318(13) 0.0309(13) -0.0008(10) 0.0154(11) -0.0002(10)
F1 0.0511(13) 0.1154(19) 0.1292(19) -0.0247(15) 0.0447(13) -0.0213(12)
F2 0.0698(13) 0.0923(16) 0.0574(12) -0.0366(11) 0.0250(10) -0.0148(11)
P1 0.0411(4) 0.0349(4) 0.0294(4) -0.0003(3) 0.0161(3) -0.0009(3)
C44 0.138(4) 0.092(4) 0.130(4) 0.017(3) 0.096(4) 0.025(3)
O1 0.228(9) 0.173(7) 0.438(14) 0.000 0.210(9) 0.000
C45 0.387(13) 0.122(5) 0.164(5) 0.070(5) 0.198(7) 0.122(6)

loop_
_atom_type_symbol
_atom_type_description
_atom_type_scat_dispersion_real
_atom_type_scat_dispersion_imag
_atom_type_scat_source
C C 0.0033 0.0016 'International Tables Vol C Tables 4.2.6.8 and 6.1.1.4'
H H 0.0000 0.0000 'International Tables Vol C Tables 4.2.6.8 and 6.1.1.4'
N N 0.0061 0.0033 'International Tables Vol C Tables 4.2.6.8 and 6.1.1.4'
F F 0.0171 0.0103 'International Tables Vol C Tables 4.2.6.8 and 6.1.1.4'
P P 0.1023 0.0942 'International Tables Vol C Tables 4.2.6.8 and 6.1.1.4'
O O 0.0106 0.0060 'International Tables Vol C Tables 4.2.6.8 and 6.1.1.4'

loop_
_geom_angle_atom_site_label_1
_geom_angle_atom_site_label_2
_geom_angle_atom_site_label_3
_geom_angle
_geom_angle_site_symmetry_1
_geom_angle_site_symmetry_3
C16 C1 C22 114.0(2) . .
C16 C1 P1 110.80(19) . .
C22 C1 P1 107.22(18) . .
C16 C1 H1 105.0(14) . .
C22 C1 H1 105.6(14) . .
P1 C1 H1 114.3(14) . .
N2 C2 N1 101.3(2) . .
C4 C3 N2 104.3(2) . .
C4 C3 P1 135.4(2) . .
N2 C3 P1 119.61(19) . .
C3 C4 N1 107.4(3) . .
C3 C4 H2 131.5(14) . .
N1 C4 H2 121.1(14) . .
C14 C5 C8 118.1(3) . .
C14 C5 P1 115.8(2) . .
C8 C5 P1 126.1(2) . .
C34 C6 C28 122.1(2) . .
C34 C6 N1 119.9(2) . .
C28 C6 N1 117.9(2) . .
C42 C7 C36 122.3(3) . .
C42 C7 N2 118.7(2) . .
C36 C7 N2 119.0(2) . .
C10 C8 C5 119.7(3) . .
C10 C8 C9 116.8(3) . .
C5 C8 C9 123.5(3) . .
C8 C9 H9A 109.5 . .
C8 C9 H9B 109.5 . .
H9A C9 H9B 109.5 . .
C8 C9 H9C 109.5 . .
H9A C9 H9C 109.5 . .
H9B C9 H9C 109.5 . .
C8 C10 C11 122.5(3) . .
C8 C10 H10 118.8 . .
C11 C10 H10 118.8 . .
C13 C11 C10 117.2(3) . .
C13 C11 C12 121.5(3) . .
C10 C11 C12 121.4(3) . .
C11 C12 H12A 109.5 . .
C11 C12 H12B 109.5 . .
H12A C12 H12B 109.5 . .
C11 C12 H12C 109.5 . .
H12A C12 H12C 109.5 . .
H12B C12 H12C 109.5 . .
C11 C13 C14 123.0(3) . .
C11 C13 H13 118.5 . .
C14 C13 H13 118.5 . .
C13 C14 C5 119.5(3) . .
C13 C14 C15 117.8(3) . .
C5 C14 C15 122.7(3) . .
C14 C15 H15A 109.5 . .
C14 C15 H15B 109.5 . .
H15A C15 H15B 109.5 . .
C14 C15 H15C 109.5 . .
H15A C15 H15C 109.5 . .
H15B C15 H15C 109.5 . .
C21 C16 C17 117.6(3) . .
C21 C16 C1 119.8(3) . .
C17 C16 C1 122.6(3) . .
C16 C17 C18 120.5(3) . .
C16 C17 H17 119.7 . .
C18 C17 H17 119.7 . .
C19 C18 C17 118.9(3) . .
C19 C18 H18 120.6 . .
C17 C18 H18 120.6 . .
C20 C19 F1 119.9(3) . .
C20 C19 C18 122.6(3) . .
F1 C19 C18 117.5(4) . .
C19 C20 C21 118.0(3) . .
C19 C20 H20 121.0 . .
C21 C20 H20 121.0 . .
C20 C21 C16 122.4(3) . .
C20 C21 H21 118.8 . .
C16 C21 H21 118.8 . .
C27 C22 C23 118.5(3) . .
C27 C22 C1 119.7(2) . .
C23 C22 C1 121.7(2) . .
C24 C23 C22 121.0(3) . .
C24 C23 H23 119.5 . .
C22 C23 H23 119.5 . .
C25 C24 C23 118.0(3) . .
C25 C24 H24 121.0 . .
C23 C24 H24 121.0 . .
C26 C25 C24 123.0(3) . .
C26 C25 F2 118.8(3) . .
C24 C25 F2 118.1(3) . .
C25 C26 C27 118.8(3) . .
C25 C26 H26 120.6 . .
C27 C26 H26 120.6 . .
C22 C27 C26 120.6(3) . .
C22 C27 H27 119.7 . .
C26 C27 H27 119.7 . .
C30 C28 C6 117.2(3) . .
C30 C28 C29 121.2(3) . .
C6 C28 C29 121.6(2) . .
C28 C29 H29A 109.5 . .
C28 C29 H29B 109.5 . .
H29A C29 H29B 109.5 . .
C28 C29 H29C 109.5 . .
H29A C29 H29C 109.5 . .
H29B C29 H29C 109.5 . .
C31 C30 C28 122.5(3) . .
C31 C30 H30 118.7 . .
C28 C30 H30 118.7 . .
C30 C31 C33 118.1(3) . .
C30 C31 C32 121.4(3) . .
C33 C31 C32 120.4(3) . .
C31 C32 H32A 109.5 . .
C31 C32 H32B 109.5 . .
H32A C32 H32B 109.5 . .
C31 C32 H32C 109.5 . .
H32A C32 H32C 109.5 . .
H32B C32 H32C 109.5 . .
C31 C33 C34 121.7(3) . .
C31 C33 H33 119.2 . .
C34 C33 H33 119.2 . .
C6 C34 C33 118.3(3) . .
C6 C34 C35 120.4(2) . .
C33 C34 C35 121.2(3) . .
C34 C35 H35A 109.5 . .
C34 C35 H35B 109.5 . .
H35A C35 H35B 109.5 . .
C34 C35 H35C 109.5 . .
H35A C35 H35C 109.5 . .
H35B C35 H35C 109.5 . .
C38 C36 C7 117.5(3) . .
C38 C36 C37 121.0(3) . .
C7 C36 C37 121.5(3) . .
C36 C37 H37A 109.5 . .
C36 C37 H37B 109.5 . .
H37A C37 H37B 109.5 . .
C36 C37 H37C 109.5 . .
H37A C37 H37C 109.5 . .
H37B C37 H37C 109.5 . .
C39 C38 C36 121.9(3) . .
C39 C38 H38 119.0 . .
C36 C38 H38 119.0 . .
C38 C39 C41 118.5(3) . .
C38 C39 C40 120.8(3) . .
C41 C39 C40 120.7(3) . .
C39 C40 H40A 109.5 . .
C39 C40 H40B 109.5 . .
H40A C40 H40B 109.5 . .
C39 C40 H40C 109.5 . .
H40A C40 H40C 109.5 . .
H40B C40 H40C 109.5 . .
C39 C41 C42 122.2(3) . .
C39 C41 H41 118.9 . .
C42 C41 H41 118.9 . .
C7 C42 C41 117.6(3) . .
C7 C42 C43 121.6(3) . .
C41 C42 C43 120.8(3) . .
C42 C43 H43A 109.5 . .
C42 C43 H43B 109.5 . .
H43A C43 H43B 109.5 . .
C42 C43 H43C 109.5 . .
H43A C43 H43C 109.5 . .
H43B C43 H43C 109.5 . .
C2 N1 C4 112.8(2) . .
C2 N1 C6 122.4(2) . .
C4 N1 C6 124.7(2) . .
C2 N2 C3 114.2(2) . .
C2 N2 C7 122.1(2) . .
C3 N2 C7 123.7(2) . .
C3 P1 C5 105.11(12) . .
C3 P1 C1 102.92(12) . .
C5 P1 C1 105.19(12) . .
C45 C44 O1 103.4(5) . .
C45 C44 H44A 111.1 . .
O1 C44 H44A 111.1 . .
C45 C44 H44B 111.1 . .
O1 C44 H44B 111.1 . .
H44A C44 H44B 109.0 . .
C44 O1 C44 112.6(7) . 2
C45 C45 C44 109.5(3) 2 .
C45 C45 H45A 109.8 2 .
C44 C45 H45A 109.8 . .
C45 C45 H45B 109.8 2 .
C44 C45 H45B 109.8 . .
H45A C45 H45B 108.2 . .

loop_
_geom_bond_atom_site_label_1
_geom_bond_atom_site_label_2
_geom_bond_distance
_geom_bond_site_symmetry_2
C1 C16 1.515(4) .
C1 C22 1.524(4) .
C1 P1 1.867(3) .
C1 H1 0.97(2) .
C2 N2 1.365(3) .
C2 N1 1.367(3) .
C3 C4 1.352(4) .
C3 N2 1.403(3) .
C3 P1 1.821(3) .
C4 N1 1.390(3) .
C4 H2 0.94(2) .
C5 C14 1.411(4) .
C5 C8 1.418(4) .
C5 P1 1.838(3) .
C6 C34 1.376(4) .
C6 C28 1.395(4) .
C6 N1 1.439(3) .
C7 C42 1.385(4) .
C7 C36 1.395(4) .
C7 N2 1.437(3) .
C8 C10 1.386(4) .
C8 C9 1.510(4) .
C9 H9A 0.9800 .
C9 H9B 0.9800 .
C9 H9C 0.9800 .
C10 C11 1.388(4) .
C10 H10 0.9500 .
C11 C13 1.377(4) .
C11 C12 1.508(4) .
C12 H12A 0.9800 .
C12 H12B 0.9800 .
C12 H12C 0.9800 .
C13 C14 1.387(4) .
C13 H13 0.9500 .
C14 C15 1.512(4) .
C15 H15A 0.9800 .
C15 H15B 0.9800 .
C15 H15C 0.9800 .
C16 C21 1.385(4) .
C16 C17 1.393(4) .
C17 C18 1.393(4) .
C17 H17 0.9500 .
C18 C19 1.369(5) .
C18 H18 0.9500 .
C19 C20 1.353(5) .
C19 F1 1.367(4) .
C20 C21 1.384(4) .
C20 H20 0.9500 .
C21 H21 0.9500 .
C22 C27 1.385(4) .
C22 C23 1.397(4) .
C23 C24 1.383(4) .
C23 H23 0.9500 .
C24 C25 1.370(4) .
C24 H24 0.9500 .
C25 C26 1.355(4) .
C25 F2 1.373(3) .
C26 C27 1.387(4) .
C26 H26 0.9500 .
C27 H27 0.9500 .
C28 C30 1.389(4) .
C28 C29 1.502(4) .
C29 H29A 0.9800 .
C29 H29B 0.9800 .
C29 H29C 0.9800 .
C30 C31 1.375(4) .
C30 H30 0.9500 .
C31 C33 1.387(4) .
C31 C32 1.517(4) .
C32 H32A 0.9800 .
C32 H32B 0.9800 .
C32 H32C 0.9800 .
C33 C34 1.387(4) .
C33 H33 0.9500 .
C34 C35 1.517(4) .
C35 H35A 0.9800 .
C35 H35B 0.9800 .
C35 H35C 0.9800 .
C36 C38 1.393(4) .
C36 C37 1.494(4) .
C37 H37A 0.9800 .
C37 H37B 0.9800 .
C37 H37C 0.9800 .
C38 C39 1.378(4) .
C38 H38 0.9500 .
C39 C41 1.382(4) .
C39 C40 1.516(4) .
C40 H40A 0.9800 .
C40 H40B 0.9800 .
C40 H40C 0.9800 .
C41 C42 1.387(4) .
C41 H41 0.9500 .
C42 C43 1.510(4) .
C43 H43A 0.9800 .
C43 H43B 0.9800 .
C43 H43C 0.9800 .
C44 C45 1.418(7) .
C44 O1 1.433(5) .
C44 H44A 0.9900 .
C44 H44B 0.9900 .
O1 C44 1.433(5) 2
C45 C45 1.418(12) 2
C45 H45A 0.9900 .
C45 H45B 0.9900 .

loop_
_geom_torsion_atom_site_label_1
_geom_torsion_atom_site_label_2
_geom_torsion_atom_site_label_3
_geom_torsion_atom_site_label_4
_geom_torsion
_geom_torsion_site_symmetry_4
N2 C3 C4 N1 -0.1(3) .
P1 C3 C4 N1 169.5(2) .
C14 C5 C8 C10 -1.7(4) .
P1 C5 C8 C10 175.2(2) .
C14 C5 C8 C9 178.2(3) .
P1 C5 C8 C9 -4.9(4) .
C5 C8 C10 C11 -0.1(4) .
C9 C8 C10 C11 180.0(3) .
C8 C10 C11 C13 2.1(4) .
C8 C10 C11 C12 -177.8(3) .
C10 C11 C13 C14 -2.3(4) .
C12 C11 C13 C14 177.6(3) .
C11 C13 C14 C5 0.5(4) .
C11 C13 C14 C15 -179.0(3) .
C8 C5 C14 C13 1.5(4) .
P1 C5 C14 C13 -175.7(2) .
C8 C5 C14 C15 -179.0(2) .
P1 C5 C14 C15 3.8(4) .
C22 C1 C16 C21 -112.1(3) .
P1 C1 C16 C21 126.9(2) .
C22 C1 C16 C17 68.6(3) .
P1 C1 C16 C17 -52.4(3) .
C21 C16 C17 C18 1.3(4) .
C1 C16 C17 C18 -179.4(3) .
C16 C17 C18 C19 -1.2(5) .
C17 C18 C19 C20 0.1(5) .
C17 C18 C19 F1 179.6(3) .
F1 C19 C20 C21 -178.6(3) .
C18 C19 C20 C21 0.9(5) .
C19 C20 C21 C16 -0.8(5) .
C17 C16 C21 C20 -0.3(4) .
C1 C16 C21 C20 -179.6(3) .
C16 C1 C22 C27 104.7(3) .
P1 C1 C22 C27 -132.2(2) .
C16 C1 C22 C23 -76.3(3) .
P1 C1 C22 C23 46.7(3) .
C27 C22 C23 C24 1.3(4) .
C1 C22 C23 C24 -177.7(3) .
C22 C23 C24 C25 -0.9(4) .
C23 C24 C25 C26 0.1(5) .
C23 C24 C25 F2 178.7(3) .
C24 C25 C26 C27 0.4(5) .
F2 C25 C26 C27 -178.3(2) .
C23 C22 C27 C26 -0.8(4) .
C1 C22 C27 C26 178.2(3) .
C25 C26 C27 C22 0.0(4) .
C34 C6 C28 C30 1.0(4) .
N1 C6 C28 C30 -177.8(2) .
C34 C6 C28 C29 179.0(3) .
N1 C6 C28 C29 0.2(4) .
C6 C28 C30 C31 0.3(4) .
C29 C28 C30 C31 -177.7(3) .
C28 C30 C31 C33 -1.1(4) .
C28 C30 C31 C32 178.7(3) .
C30 C31 C33 C34 0.5(4) .
C32 C31 C33 C34 -179.2(3) .
C28 C6 C34 C33 -1.6(4) .
N1 C6 C34 C33 177.3(2) .
C28 C6 C34 C35 -179.6(3) .
N1 C6 C34 C35 -0.7(4) .
C31 C33 C34 C6 0.8(4) .
C31 C33 C34 C35 178.8(3) .
C42 C7 C36 C38 -0.2(4) .
N2 C7 C36 C38 -179.8(2) .
C42 C7 C36 C37 -178.4(3) .
N2 C7 C36 C37 2.1(4) .
C7 C36 C38 C39 -1.8(4) .
C37 C36 C38 C39 176.4(3) .
C36 C38 C39 C41 1.6(5) .
C36 C38 C39 C40 -176.1(3) .
C38 C39 C41 C42 0.6(5) .
C40 C39 C41 C42 178.4(3) .
C36 C7 C42 C41 2.3(4) .
N2 C7 C42 C41 -178.1(2) .
C36 C7 C42 C43 -177.8(3) .
N2 C7 C42 C43 1.8(4) .
C39 C41 C42 C7 -2.5(4) .
C39 C41 C42 C43 177.6(3) .
N2 C2 N1 C4 -0.9(3) .
N2 C2 N1 C6 -178.6(2) .
C3 C4 N1 C2 0.7(3) .
C3 C4 N1 C6 178.3(2) .
C34 C6 N1 C2 -89.8(3) .
C28 C6 N1 C2 89.1(3) .
C34 C6 N1 C4 92.8(3) .
C28 C6 N1 C4 -88.3(3) .
N1 C2 N2 C3 0.9(3) .
N1 C2 N2 C7 178.5(2) .
C4 C3 N2 C2 -0.5(3) .
P1 C3 N2 C2 -172.08(19) .
C4 C3 N2 C7 -178.1(2) .
P1 C3 N2 C7 10.3(3) .
C42 C7 N2 C2 -85.5(3) .
C36 C7 N2 C2 94.1(3) .
C42 C7 N2 C3 91.9(3) .
C36 C7 N2 C3 -88.5(3) .
C4 C3 P1 C5 110.1(3) .
N2 C3 P1 C5 -81.6(2) .
C4 C3 P1 C1 0.2(3) .
N2 C3 P1 C1 168.5(2) .
C14 C5 P1 C3 123.7(2) .
C8 C5 P1 C3 -53.2(3) .
C14 C5 P1 C1 -128.0(2) .
C8 C5 P1 C1 55.0(3) .
C16 C1 P1 C3 -65.3(2) .
C22 C1 P1 C3 169.69(18) .
C16 C1 P1 C5 -175.19(18) .
C22 C1 P1 C5 59.8(2) .
C45 C44 O1 C44 -3.9(4) 2
O1 C44 C45 C45 10.3(9) 2
